data_7025178
loop_
_publ_author_name
'Mart\'inez Belmonte, Marta'
'Wezenberg, Sander J.'
'Haak, Robert M.'
'Anselmo, Daniele'
'Escudero-Ad\'an, Eduardo C'
'Benet-Buchholz, Jordi'
'Kleij, Arjan W.'

_publ_section_title
;
 Self-assembly of Zn(salphen) complexes: steric regulation, stability
 studies and crystallographic analysis revealing an unexpected dimeric
 3,3'-t-Bu-substituted Zn(salphen) complex.
;
_journal_issue 19
_journal_name_full 'Dalton transactions (Cambridge, England : 2003)'
_journal_page_first 4541
_journal_page_last 4550
_journal_paper_doi 10.1039/b925560e
_journal_volume 39
_journal_year 2010
_chemical_formula_sum 'C68 H77 N7 O4 Zn2'
_chemical_formula_weight 1187.11
_chemical_name_systematic
;
?
;
_space_group_IT_number 14
_symmetry_cell_setting monoclinic
_symmetry_space_group_name_Hall '-P 2yn'
_symmetry_space_group_name_H-M 'P 1 21/n 1'
_atom_sites_solution_hydrogens geom
_atom_sites_solution_primary direct
_atom_sites_solution_secondary difmap
_audit_creation_method SHELXL-97
_cell_angle_alpha 90.00
_cell_angle_beta 102.979(2)
_cell_angle_gamma 90.00
_cell_formula_units_Z 4
_cell_length_a 16.3096(6)
_cell_length_b 13.0108(5)
_cell_length_c 29.4617(11)
_cell_measurement_reflns_used 9885
_cell_measurement_temperature 100(2)
_cell_measurement_theta_max 33.21
_cell_measurement_theta_min 3.00
_cell_volume 6092.1(4)
_computing_cell_refinement 'Bruker APEX2 v2009.1-0'
_computing_data_collection 'Bruker APEX2 v2009.1-0'
_computing_data_reduction 'Bruker SAINT V7.60A'
_computing_molecular_graphics 'Bruker SHELXTL'
_computing_publication_material 'Bruker SHELXTL'
_computing_structure_refinement 'SHELXS-97 (Sheldrick, 2008)'
_computing_structure_solution 'SHELXS-97 (Sheldrick, 2008)'
_diffrn_ambient_temperature 100(2)
_diffrn_detector_area_resol_mean 512
_diffrn_detector_type '4K CCD area detector APEX II'
_diffrn_measured_fraction_theta_full 0.968
_diffrn_measured_fraction_theta_max 0.968
_diffrn_measurement_device_type 'Kappa 4-axis goniometer bruker-nonius'
_diffrn_measurement_method
;
Fullsphere data collection, phi and omega scans
;
_diffrn_measurement_specimen_support 'magnetic support whith 10 micron nylon fiber cryoloop'
_diffrn_radiation_monochromator 'Multilayer Montel 200 mirrors'
_diffrn_radiation_type MoK\a
_diffrn_radiation_wavelength 0.71073
_diffrn_reflns_av_R_equivalents 0.0591
_diffrn_reflns_av_sigmaI/netI 0.0507
_diffrn_reflns_limit_h_max 14
_diffrn_reflns_limit_h_min -25
_diffrn_reflns_limit_k_max 20
_diffrn_reflns_limit_k_min -20
_diffrn_reflns_limit_l_max 45
_diffrn_reflns_limit_l_min -44
_diffrn_reflns_number 113286
_diffrn_reflns_theta_full 33.90
_diffrn_reflns_theta_max 33.90
_diffrn_reflns_theta_min 2.63
_diffrn_source 'rotating anode X-ray tube'
_diffrn_source_current 70
_diffrn_source_power 50
_diffrn_source_size '3 mm x 0.3 mm fine focus'
_diffrn_source_type 'Bruker-Nonius FR 591'
_exptl_absorpt_coefficient_mu 0.842
_exptl_absorpt_correction_T_max 1.0000
_exptl_absorpt_correction_T_min 0.7982
_exptl_absorpt_correction_type empirical
_exptl_absorpt_process_details
;
SADABS Version 2008/1 Bruker-Nonius
Blessing, Acta Cryst. (1995) A51 33-38
;
_exptl_crystal_colour yellow
_exptl_crystal_density_diffrn 1.294
_exptl_crystal_density_method 'not measured'
_exptl_crystal_description neddle
_exptl_crystal_F_000 2504
_exptl_crystal_size_max 0.50
_exptl_crystal_size_mid 0.40
_exptl_crystal_size_min 0.20
_refine_diff_density_max 2.081
_refine_diff_density_min -1.122
_refine_diff_density_rms 0.123
_refine_ls_extinction_method none
_refine_ls_goodness_of_fit_ref 1.051
_refine_ls_hydrogen_treatment noref
_refine_ls_matrix_type full
_refine_ls_number_parameters 749
_refine_ls_number_reflns 23903
_refine_ls_number_restraints 140
_refine_ls_restrained_S_all 1.100
_refine_ls_R_factor_all 0.1004
_refine_ls_R_factor_gt 0.0828
_refine_ls_shift/su_max 0.001
_refine_ls_shift/su_mean 0.000
_refine_ls_structure_factor_coef Fsqd
_refine_ls_weighting_details 'calc w=1/[\s^2^(Fo^2^)+(0.0859P)^2^+18.1568P] where P=(Fo^2^+2Fc^2^)/3'
_refine_ls_weighting_scheme calc
_refine_ls_wR_factor_gt 0.2053
_refine_ls_wR_factor_ref 0.2173
_reflns_number_gt 19315
_reflns_number_total 23903
_reflns_threshold_expression >2sigma(I)
_cod_data_source_file b925560e.txt
_cod_data_source_block awk292_0m
_cod_depositor_comments
;
The following automatic conversions were performed:
'_diffrn_measurement_specimen_suppport' tag replaced with
'_diffrn_measurement_specimen_support'.

Automatic conversion script
Id: cif_correct_tags 1440 2010-10-19 06:21:57Z saulius 

The following automatic conversions were performed:

'_symmetry_cell_setting' value 'Monoclinic' changed to 'monoclinic'
according to /home/saulius/struct/CIF-dictionaries/cif_core.dic
dictionary named 'cif_core.dic' version 2.4.2 from 2011-04-26.

Automatic conversion script
Id: cif_fix_values 1891 2012-01-12 08:04:46Z andrius 
;
_cod_original_sg_symbol_H-M P2(1)/n
_cod_database_code 7025178

loop_
_symmetry_equiv_pos_as_xyz
'x, y, z'
'-x+1/2, y+1/2, -z+1/2'
'-x, -y, -z'
'x-1/2, -y-1/2, z-1/2'

loop_
_atom_site_label
_atom_site_type_symbol
_atom_site_fract_x
_atom_site_fract_y
_atom_site_fract_z
_atom_site_U_iso_or_equiv
_atom_site_adp_type
_atom_site_occupancy
_atom_site_symmetry_multiplicity
_atom_site_calc_flag
_atom_site_refinement_flags
_atom_site_disorder_assembly
_atom_site_disorder_group
C1A C -0.0238(6) 0.1455(6) -0.0289(3) 0.088(2) Uani 1 1 d U . .
H1A1 H -0.0653 0.1322 -0.0565 0.106 Uiso 1 1 calc R . .
H1A2 H -0.0263 0.1112 -0.0008 0.106 Uiso 1 1 calc R . .
C2A C 0.0369(5) 0.2111(5) -0.0296(2) 0.0720(16) Uani 1 1 d U . .
H2A H 0.0765 0.2213 -0.0010 0.086 Uiso 1 1 calc R . .
C3A C 0.0505(4) 0.2702(4) -0.06918(17) 0.0536(11) Uani 1 1 d U . .
H3AA H 0.0126 0.2439 -0.0979 0.064 Uiso 1 1 calc R . .
H3AB H 0.1092 0.2597 -0.0722 0.064 Uiso 1 1 calc R . .
C4A C 0.0962(2) 0.4416(3) -0.03460(11) 0.0323(6) Uani 1 1 d U . .
C5A C 0.0354(3) 0.3815(4) -0.06512(13) 0.0416(8) Uani 1 1 d U . .
C6A C -0.0397(3) 0.4330(4) -0.08962(13) 0.0453(9) Uani 1 1 d U . .
H6A H -0.0821 0.3928 -0.1091 0.054 Uiso 1 1 calc R . .
C7A C -0.0531(3) 0.5310(4) -0.08675(14) 0.0479(9) Uani 1 1 d U . .
H7A H -0.1026 0.5612 -0.1051 0.057 Uiso 1 1 calc R . .
C8A C 0.0045(3) 0.5909(4) -0.05702(13) 0.0431(8) Uani 1 1 d U . .
H8A H -0.0057 0.6623 -0.0543 0.052 Uiso 1 1 calc R . .
C9A C 0.0794(2) 0.5458(4) -0.03025(10) 0.0396(9) Uani 1 1 d . . .
C10A C 0.1337(2) 0.6159(3) 0.00023(11) 0.0319(7) Uani 1 1 d . . .
H10A H 0.1197 0.6868 -0.0022 0.038 Uiso 1 1 calc R . .
C11A C 0.25152(19) 0.6641(2) 0.05820(10) 0.0235(5) Uani 1 1 d . . .
C12A C 0.2583(3) 0.7661(3) 0.04470(14) 0.0384(8) Uani 1 1 d . . .
H12A H 0.2250 0.7905 0.0161 0.046 Uiso 1 1 calc R . .
C13A C 0.3145(3) 0.8320(3) 0.07365(18) 0.0472(10) Uani 1 1 d . . .
H13A H 0.3199 0.9012 0.0644 0.057 Uiso 1 1 calc R . .
C14A C 0.3622(3) 0.7974(3) 0.11544(18) 0.0435(9) Uani 1 1 d . . .
H14A H 0.3995 0.8433 0.1350 0.052 Uiso 1 1 calc R . .
C15A C 0.3564(2) 0.6962(2) 0.12922(13) 0.0293(6) Uani 1 1 d . . .
H15A H 0.3900 0.6728 0.1580 0.035 Uiso 1 1 calc R . .
C16A C 0.30077(18) 0.6288(2) 0.10064(10) 0.0200(4) Uani 1 1 d . . .
C17A C 0.31241(16) 0.4876(2) 0.15193(8) 0.0182(4) Uani 1 1 d . . .
H17A H 0.3367 0.5340 0.1761 0.022 Uiso 1 1 calc R . .
C18A C 0.30245(19) 0.3822(2) 0.16478(9) 0.0218(5) Uani 1 1 d . . .
C19A C 0.3392(2) 0.3561(3) 0.21160(10) 0.0308(7) Uani 1 1 d . . .
H19A H 0.3676 0.4076 0.2321 0.037 Uiso 1 1 calc R . .
C20A C 0.3347(3) 0.2575(3) 0.22821(12) 0.0421(10) Uani 1 1 d . A .
C21A C 0.2915(3) 0.1847(3) 0.19701(15) 0.0460(11) Uani 1 1 d . . .
H21A H 0.2882 0.1167 0.2082 0.055 Uiso 1 1 calc R . .
C22A C 0.2537(3) 0.2039(3) 0.15153(14) 0.0415(9) Uani 1 1 d . . .
C23A C 0.2578(2) 0.3064(2) 0.13375(10) 0.0268(6) Uani 1 1 d . . .
C24A C 0.3729(3) 0.2267(3) 0.27843(13) 0.0425(8) Uani 1 1 d DU . .
C25A C 0.4402(7) 0.1462(8) 0.2804(3) 0.0619(15) Uani 0.671(12) 1 d PU A 1
H25A H 0.4816 0.1707 0.2634 0.093 Uiso 0.671(12) 1 calc PR A 1
H25B H 0.4146 0.0825 0.2662 0.093 Uiso 0.671(12) 1 calc PR A 1
H25C H 0.4683 0.1333 0.3130 0.093 Uiso 0.671(12) 1 calc PR A 1
C26A C 0.3122(6) 0.2304(7) 0.3081(3) 0.0619(15) Uani 0.671(12) 1 d PU A 1
H26A H 0.3419 0.2240 0.3408 0.093 Uiso 0.671(12) 1 calc PR A 1
H26B H 0.2721 0.1736 0.2999 0.093 Uiso 0.671(12) 1 calc PR A 1
H26C H 0.2819 0.2959 0.3034 0.093 Uiso 0.671(12) 1 calc PR A 1
C27A C 0.4241(6) 0.3184(6) 0.3052(3) 0.0619(15) Uani 0.671(12) 1 d PDU A 1
H27A H 0.3894 0.3806 0.3006 0.093 Uiso 0.671(12) 1 calc PR A 1
H27B H 0.4749 0.3299 0.2933 0.093 Uiso 0.671(12) 1 calc PR A 1
H27C H 0.4403 0.3022 0.3385 0.093 Uiso 0.671(12) 1 calc PR A 1
C25' C 0.3086(8) 0.1589(11) 0.2961(5) 0.049(2) Uani 0.329(12) 1 d PDU A 2
H25G H 0.2857 0.1071 0.2725 0.073 Uiso 0.329(12) 1 calc PR A 2
H25H H 0.2628 0.2020 0.3019 0.073 Uiso 0.329(12) 1 calc PR A 2
H25I H 0.3366 0.1246 0.3250 0.073 Uiso 0.329(12) 1 calc PR A 2
C26' C 0.4575(11) 0.1840(13) 0.2898(6) 0.049(2) Uani 0.329(12) 1 d PU A 2
H26G H 0.4565 0.1140 0.2774 0.073 Uiso 0.329(12) 1 calc PR A 2
H26H H 0.4782 0.1824 0.3237 0.073 Uiso 0.329(12) 1 calc PR A 2
H26I H 0.4948 0.2268 0.2759 0.073 Uiso 0.329(12) 1 calc PR A 2
C27' C 0.3787(11) 0.3063(12) 0.3096(5) 0.049(2) Uani 0.329(12) 1 d PU A 2
H27G H 0.3292 0.3061 0.3233 0.073 Uiso 0.329(12) 1 calc PR A 2
H27H H 0.3814 0.3717 0.2935 0.073 Uiso 0.329(12) 1 calc PR A 2
H27I H 0.4297 0.2980 0.3343 0.073 Uiso 0.329(12) 1 calc PR A 2
C28A C 0.2050(4) 0.1195(3) 0.11861(17) 0.0500(10) Uani 1 1 d U . .
C29A C 0.2102(5) 0.0141(5) 0.1426(2) 0.0690(15) Uani 1 1 d U . .
H29A H 0.1734 0.0136 0.1647 0.104 Uiso 1 1 calc R . .
H29B H 0.2684 0.0010 0.1592 0.104 Uiso 1 1 calc R . .
H29C H 0.1922 -0.0394 0.1191 0.104 Uiso 1 1 calc R . .
C30A C 0.1140(4) 0.1463(4) 0.1036(2) 0.0593(12) Uani 1 1 d U . .
H30A H 0.0847 0.0926 0.0828 0.089 Uiso 1 1 calc R . .
H30B H 0.1080 0.2122 0.0870 0.089 Uiso 1 1 calc R . .
H30C H 0.0896 0.1517 0.1310 0.089 Uiso 1 1 calc R . .
C31A C 0.2457(4) 0.1059(4) 0.07615(19) 0.0572(12) Uani 1 1 d U . .
H31A H 0.2179 0.0494 0.0566 0.086 Uiso 1 1 calc R . .
H31B H 0.3056 0.0903 0.0871 0.086 Uiso 1 1 calc R . .
H31C H 0.2392 0.1695 0.0579 0.086 Uiso 1 1 calc R . .
C1B C 0.5209(3) 0.2256(3) 0.16612(13) 0.0436(9) Uani 1 1 d . . .
H1B1 H 0.4671 0.2183 0.1730 0.052 Uiso 1 1 calc R . .
H1B2 H 0.5695 0.2001 0.1872 0.052 Uiso 1 1 calc R . .
C2B C 0.5283(2) 0.2716(3) 0.12707(12) 0.0323(6) Uani 1 1 d . . .
H2B H 0.5830 0.2778 0.1211 0.039 Uiso 1 1 calc R . .
C3B C 0.4557(2) 0.3142(2) 0.09179(10) 0.0265(5) Uani 1 1 d . . .
H3B1 H 0.4051 0.3120 0.1051 0.032 Uiso 1 1 calc R . .
H3B2 H 0.4449 0.2685 0.0642 0.032 Uiso 1 1 calc R . .
C4B C 0.40434(17) 0.4591(2) 0.03707(9) 0.0188(4) Uani 1 1 d . . .
C5B C 0.46579(18) 0.4228(2) 0.07549(9) 0.0216(5) Uani 1 1 d . . .
C6B C 0.53185(19) 0.4873(3) 0.09585(10) 0.0258(5) Uani 1 1 d . . .
H6B H 0.5720 0.4640 0.1224 0.031 Uiso 1 1 calc R . .
C7B C 0.5406(2) 0.5854(3) 0.07827(11) 0.0279(6) Uani 1 1 d . . .
H7B H 0.5854 0.6288 0.0931 0.033 Uiso 1 1 calc R . .
C8B C 0.4835(2) 0.6186(2) 0.03918(11) 0.0250(5) Uani 1 1 d . . .
H8B H 0.4905 0.6843 0.0265 0.030 Uiso 1 1 calc R . .
C9B C 0.41483(18) 0.5568(2) 0.01766(9) 0.0201(4) Uani 1 1 d . . .
C10B C 0.35847(18) 0.5985(2) -0.02313(10) 0.0214(5) Uani 1 1 d . . .
H10B H 0.3686 0.6669 -0.0318 0.026 Uiso 1 1 calc R . .
C11B C 0.24003(18) 0.5992(2) -0.08656(10) 0.0226(5) Uani 1 1 d . . .
C12B C 0.2285(2) 0.7056(3) -0.09047(13) 0.0318(6) Uani 1 1 d . . .
H12B H 0.2605 0.7503 -0.0677 0.038 Uiso 1 1 calc R . .
C13B C 0.1696(3) 0.7452(3) -0.12809(16) 0.0437(9) Uani 1 1 d . . .
H13B H 0.1630 0.8175 -0.1315 0.052 Uiso 1 1 calc R . .
C14B C 0.1207(3) 0.6810(3) -0.16053(15) 0.0416(9) Uani 1 1 d . . .
H14B H 0.0804 0.7096 -0.1858 0.050 Uiso 1 1 calc R . .
C15B C 0.1298(2) 0.5757(3) -0.15658(11) 0.0316(6) Uani 1 1 d . . .
H15B H 0.0949 0.5318 -0.1785 0.038 Uiso 1 1 calc R . .
C16B C 0.19086(19) 0.5337(2) -0.12010(10) 0.0233(5) Uani 1 1 d . . .
C17B C 0.19337(18) 0.3633(2) -0.14748(9) 0.0228(5) Uani 1 1 d . . .
H17B H 0.1646 0.3887 -0.1770 0.027 Uiso 1 1 calc R . .
C18B C 0.21661(18) 0.2563(2) -0.14490(9) 0.0224(5) Uani 1 1 d . . .
C19B C 0.19247(19) 0.2000(3) -0.18690(10) 0.0263(6) Uani 1 1 d . . .
H19B H 0.1576 0.2324 -0.2132 0.032 Uiso 1 1 calc R . .
C20B C 0.2175(2) 0.1001(3) -0.19121(10) 0.0274(6) Uani 1 1 d . . .
C21B C 0.2697(2) 0.0556(2) -0.15131(10) 0.0261(5) Uani 1 1 d . . .
H21B H 0.2878 -0.0132 -0.1536 0.031 Uiso 1 1 calc R . .
C22B C 0.29634(19) 0.1057(2) -0.10896(10) 0.0232(5) Uani 1 1 d . . .
C23B C 0.26831(18) 0.2093(2) -0.10443(9) 0.0217(5) Uani 1 1 d . . .
C24B C 0.1913(2) 0.0423(3) -0.23787(12) 0.0343(7) Uani 1 1 d . . .
C25B C 0.0953(3) 0.0303(4) -0.25146(15) 0.0477(11) Uani 1 1 d . . .
H25D H 0.0792 -0.0044 -0.2817 0.071 Uiso 1 1 calc R . .
H25E H 0.0689 0.0983 -0.2536 0.071 Uiso 1 1 calc R . .
H25F H 0.0765 -0.0107 -0.2278 0.071 Uiso 1 1 calc R . .
C26B C 0.2192(3) 0.1053(4) -0.27607(12) 0.0440(10) Uani 1 1 d . . .
H26D H 0.2045 0.0680 -0.3057 0.066 Uiso 1 1 calc R . .
H26E H 0.2802 0.1158 -0.2674 0.066 Uiso 1 1 calc R . .
H26F H 0.1907 0.1721 -0.2794 0.066 Uiso 1 1 calc R . .
C27B C 0.2332(3) -0.0638(4) -0.23598(16) 0.0515(11) Uani 1 1 d . . .
H27D H 0.2157 -0.1061 -0.2123 0.077 Uiso 1 1 calc R . .
H27E H 0.2945 -0.0556 -0.2280 0.077 Uiso 1 1 calc R . .
H27F H 0.2161 -0.0972 -0.2664 0.077 Uiso 1 1 calc R . .
C28B C 0.3564(2) 0.0524(2) -0.06791(11) 0.0280(6) Uani 1 1 d . . .
C29B C 0.4385(3) 0.1136(3) -0.05434(17) 0.0480(10) Uani 1 1 d U . .
H29D H 0.4774 0.0783 -0.0290 0.072 Uiso 1 1 calc R . .
H29E H 0.4265 0.1825 -0.0440 0.072 Uiso 1 1 calc R . .
H29F H 0.4640 0.1193 -0.0813 0.072 Uiso 1 1 calc R . .
C30B C 0.3164(4) 0.0437(4) -0.02589(15) 0.0558(13) Uani 1 1 d . . .
H30D H 0.2633 0.0057 -0.0348 0.084 Uiso 1 1 calc R . .
H30E H 0.3054 0.1127 -0.0152 0.084 Uiso 1 1 calc R . .
H30F H 0.3548 0.0072 -0.0007 0.084 Uiso 1 1 calc R . .
C31B C 0.3798(3) -0.0558(3) -0.07999(15) 0.0447(10) Uani 1 1 d . . .
H31D H 0.4182 -0.0863 -0.0530 0.067 Uiso 1 1 calc R . .
H31E H 0.4074 -0.0530 -0.1063 0.067 Uiso 1 1 calc R . .
H31F H 0.3288 -0.0979 -0.0885 0.067 Uiso 1 1 calc R . .
C1R C 0.5976(6) 0.5502(7) 0.4192(3) 0.095(2) Uani 1 1 d U . .
C2R C 0.5636(6) 0.4871(7) 0.3802(3) 0.093(2) Uani 1 1 d U . .
H2R1 H 0.5297 0.5292 0.3553 0.140 Uiso 1 1 calc R . .
H2R2 H 0.5282 0.4337 0.3894 0.140 Uiso 1 1 calc R . .
H2R3 H 0.6095 0.4548 0.3689 0.140 Uiso 1 1 calc R . .
C1S C 0.5515(3) 0.8615(3) 0.20642(13) 0.0374(7) Uani 1 1 d . . .
C2S C 0.5800(3) 0.7681(3) 0.18794(16) 0.0418(8) Uani 1 1 d . . .
H2S1 H 0.6395 0.7750 0.1872 0.063 Uiso 1 1 calc R . .
H2S2 H 0.5467 0.7563 0.1563 0.063 Uiso 1 1 calc R . .
H2S3 H 0.5729 0.7098 0.2078 0.063 Uiso 1 1 calc R . .
C1T C 0.4098(3) 0.7365(4) 0.26961(16) 0.0458(10) Uani 1 1 d . . .
C2T C 0.3881(3) 0.8355(4) 0.28626(18) 0.0495(11) Uani 1 1 d . . .
H2T1 H 0.4035 0.8901 0.2668 0.074 Uiso 1 1 calc R . .
H2T2 H 0.4189 0.8452 0.3186 0.074 Uiso 1 1 calc R . .
H2T3 H 0.3275 0.8381 0.2846 0.074 Uiso 1 1 calc R . .
N1A N 0.20006(16) 0.5892(2) 0.03056(8) 0.0233(4) Uani 1 1 d . . .
N2A N 0.29089(14) 0.52398(16) 0.11015(7) 0.0164(4) Uani 1 1 d . . .
N1B N 0.29540(16) 0.55059(18) -0.04880(8) 0.0200(4) Uani 1 1 d . . .
N2B N 0.20817(16) 0.4279(2) -0.11318(8) 0.0216(4) Uani 1 1 d . . .
N1R N 0.6244(8) 0.6025(8) 0.4523(4) 0.171(5) Uani 1 1 d . . .
N1S N 0.5290(3) 0.9347(4) 0.22139(15) 0.0563(10) Uani 1 1 d . . .
N1T N 0.4269(3) 0.6601(4) 0.25598(17) 0.0598(11) Uani 1 1 d U . .
O1A O 0.16812(15) 0.3954(2) -0.01196(7) 0.0296(5) Uani 1 1 d . . .
O2A O 0.22013(19) 0.32555(18) 0.09106(8) 0.0326(5) Uani 1 1 d . . .
O1B O 0.33686(13) 0.40073(15) 0.02146(6) 0.0194(3) Uani 1 1 d . . .
O2B O 0.29204(18) 0.25657(17) -0.06472(7) 0.0308(5) Uani 1 1 d . . .
Zn1A Zn 0.23715(2) 0.43819(2) 0.051455(10) 0.01831(8) Uani 1 1 d . . .
Zn1B Zn 0.26692(2) 0.39269(2) -0.044678(10) 0.01962(8) Uani 1 1 d . . .

loop_
_atom_site_aniso_label
_atom_site_aniso_U_11
_atom_site_aniso_U_22
_atom_site_aniso_U_33
_atom_site_aniso_U_23
_atom_site_aniso_U_13
_atom_site_aniso_U_12
C1A 0.088(3) 0.088(3) 0.090(3) -0.0043(19) 0.0223(19) -0.0077(19)
C2A 0.072(2) 0.074(2) 0.071(2) -0.0004(17) 0.0178(17) -0.0085(18)
C3A 0.0524(18) 0.0628(18) 0.0447(16) -0.0075(14) 0.0090(14) -0.0171(15)
C4A 0.0246(12) 0.0532(15) 0.0201(10) -0.0019(10) 0.0072(9) -0.0098(11)
C5A 0.0359(15) 0.0604(17) 0.0293(12) -0.0057(12) 0.0091(11) -0.0129(13)
C6A 0.0341(15) 0.0729(19) 0.0279(13) -0.0009(13) 0.0046(11) -0.0136(14)
C7A 0.0329(15) 0.0784(19) 0.0332(14) 0.0053(14) 0.0091(12) 0.0018(14)
C8A 0.0339(15) 0.0648(18) 0.0319(13) 0.0078(13) 0.0104(11) 0.0073(13)
C9A 0.0146(13) 0.088(3) 0.0170(11) 0.0116(14) 0.0046(9) 0.0057(15)
C10A 0.0190(14) 0.055(2) 0.0243(13) 0.0155(13) 0.0089(10) 0.0142(13)
C11A 0.0222(13) 0.0221(11) 0.0292(12) 0.0064(9) 0.0119(10) 0.0082(9)
C12A 0.045(2) 0.0278(15) 0.050(2) 0.0180(14) 0.0261(17) 0.0129(14)
C13A 0.054(3) 0.0176(13) 0.077(3) 0.0078(16) 0.030(2) 0.0012(14)
C14A 0.040(2) 0.0213(14) 0.073(3) -0.0074(15) 0.0221(19) -0.0069(13)
C15A 0.0251(15) 0.0227(12) 0.0416(16) -0.0082(11) 0.0106(12) -0.0047(10)
C16A 0.0194(12) 0.0162(10) 0.0269(12) -0.0008(8) 0.0109(9) 0.0004(8)
C17A 0.0140(11) 0.0250(11) 0.0152(9) -0.0016(8) 0.0021(7) 0.0010(8)
C18A 0.0231(13) 0.0270(12) 0.0166(10) 0.0052(9) 0.0069(9) 0.0052(10)
C19A 0.0246(15) 0.0504(19) 0.0183(11) 0.0109(11) 0.0070(10) 0.0157(13)
C20A 0.040(2) 0.061(2) 0.0312(15) 0.0293(16) 0.0220(14) 0.0318(18)
C21A 0.066(3) 0.0360(18) 0.048(2) 0.0238(16) 0.037(2) 0.0211(18)
C22A 0.070(3) 0.0228(14) 0.0430(19) 0.0101(13) 0.0359(19) 0.0041(15)
C23A 0.0389(17) 0.0215(12) 0.0237(12) 0.0040(9) 0.0150(11) 0.0004(11)
C24A 0.0399(15) 0.0545(16) 0.0355(13) 0.0173(12) 0.0138(12) 0.0161(13)
C25A 0.0616(18) 0.0664(18) 0.0577(17) 0.0072(11) 0.0136(11) 0.0061(11)
C26A 0.0616(18) 0.0664(18) 0.0577(17) 0.0072(11) 0.0136(11) 0.0061(11)
C27A 0.0616(18) 0.0664(18) 0.0577(17) 0.0072(11) 0.0136(11) 0.0061(11)
C25' 0.048(3) 0.050(3) 0.047(3) 0.0022(11) 0.0100(12) 0.0004(12)
C26' 0.048(3) 0.050(3) 0.047(3) 0.0022(11) 0.0100(12) 0.0004(12)
C27' 0.048(3) 0.050(3) 0.047(3) 0.0022(11) 0.0100(12) 0.0004(12)
C28A 0.0652(19) 0.0377(15) 0.0519(17) 0.0033(13) 0.0233(15) -0.0089(14)
C29A 0.081(2) 0.059(2) 0.070(2) 0.0055(17) 0.0239(17) -0.0084(17)
C30A 0.066(2) 0.0541(18) 0.0608(19) -0.0032(15) 0.0202(16) -0.0184(16)
C31A 0.071(2) 0.0484(17) 0.0576(18) -0.0035(15) 0.0252(16) -0.0066(15)
C1B 0.047(2) 0.049(2) 0.0329(17) 0.0087(15) 0.0056(15) 0.0189(18)
C2B 0.0300(16) 0.0371(16) 0.0295(14) 0.0019(12) 0.0063(11) 0.0121(13)
C3B 0.0264(14) 0.0286(13) 0.0234(12) 0.0007(10) 0.0029(10) 0.0055(11)
C4B 0.0179(11) 0.0205(10) 0.0190(10) -0.0053(8) 0.0062(8) 0.0012(8)
C5B 0.0180(12) 0.0280(12) 0.0190(10) -0.0038(9) 0.0044(8) 0.0047(9)
C6B 0.0177(12) 0.0359(15) 0.0235(12) -0.0073(10) 0.0043(9) 0.0014(10)
C7B 0.0208(13) 0.0340(14) 0.0293(13) -0.0125(11) 0.0067(10) -0.0038(11)
C8B 0.0209(13) 0.0251(12) 0.0312(13) -0.0085(10) 0.0103(10) -0.0034(10)
C9B 0.0182(12) 0.0207(11) 0.0227(11) -0.0041(8) 0.0071(8) -0.0002(8)
C10B 0.0193(12) 0.0206(11) 0.0270(12) -0.0005(9) 0.0109(9) -0.0005(9)
C11B 0.0176(12) 0.0260(12) 0.0261(12) 0.0061(9) 0.0089(9) 0.0027(9)
C12B 0.0312(17) 0.0261(13) 0.0387(16) 0.0113(12) 0.0087(12) 0.0022(11)
C13B 0.039(2) 0.0343(17) 0.055(2) 0.0203(16) 0.0051(17) 0.0076(15)
C14B 0.0295(18) 0.048(2) 0.045(2) 0.0223(16) 0.0035(14) 0.0109(15)
C15B 0.0221(14) 0.0440(18) 0.0280(14) 0.0105(12) 0.0045(10) 0.0066(12)
C16B 0.0188(12) 0.0300(13) 0.0225(11) 0.0057(10) 0.0077(9) 0.0033(10)
C17B 0.0145(11) 0.0369(14) 0.0173(10) 0.0007(9) 0.0042(8) 0.0035(10)
C18B 0.0162(12) 0.0339(13) 0.0175(10) -0.0040(9) 0.0044(8) -0.0008(10)
C19B 0.0172(12) 0.0433(16) 0.0184(11) -0.0079(10) 0.0039(9) -0.0040(11)
C20B 0.0205(13) 0.0391(16) 0.0233(12) -0.0126(11) 0.0068(9) -0.0072(11)
C21B 0.0245(14) 0.0293(13) 0.0260(12) -0.0111(10) 0.0088(10) -0.0084(10)
C22B 0.0235(13) 0.0232(12) 0.0231(11) -0.0072(9) 0.0060(9) -0.0058(10)
C23B 0.0198(12) 0.0260(12) 0.0187(10) -0.0060(9) 0.0031(8) -0.0027(9)
C24B 0.0272(16) 0.0490(19) 0.0278(14) -0.0194(13) 0.0082(11) -0.0102(13)
C25B 0.0267(18) 0.075(3) 0.0416(19) -0.027(2) 0.0091(14) -0.0204(18)
C26B 0.038(2) 0.070(3) 0.0253(15) -0.0178(16) 0.0111(13) -0.0091(18)
C27B 0.057(3) 0.055(3) 0.041(2) -0.0294(19) 0.0085(18) -0.003(2)
C28B 0.0309(16) 0.0206(12) 0.0304(14) -0.0048(10) 0.0023(11) -0.0021(10)
C29B 0.0417(16) 0.0374(14) 0.0568(17) 0.0044(13) -0.0060(13) -0.0029(13)
C30B 0.074(4) 0.063(3) 0.0340(19) 0.0146(19) 0.021(2) 0.025(3)
C31B 0.063(3) 0.0216(14) 0.044(2) -0.0059(13) 0.0011(18) 0.0042(15)
C1R 0.094(3) 0.095(3) 0.096(3) 0.0010(10) 0.0206(11) -0.0013(10)
C2R 0.093(2) 0.093(2) 0.094(2) -0.0009(10) 0.0221(11) 0.0000(10)
C1S 0.0329(18) 0.048(2) 0.0328(16) 0.0030(14) 0.0094(13) -0.0003(15)
C2S 0.0327(19) 0.0419(19) 0.054(2) 0.0007(17) 0.0163(16) -0.0014(15)
C1T 0.032(2) 0.060(3) 0.048(2) -0.0207(19) 0.0156(16) -0.0082(17)
C2T 0.038(2) 0.053(2) 0.066(3) -0.022(2) 0.028(2) -0.0130(18)
N1A 0.0176(11) 0.0342(12) 0.0191(9) 0.0083(8) 0.0063(8) 0.0077(9)
N2A 0.0153(9) 0.0173(8) 0.0166(8) -0.0003(7) 0.0033(7) 0.0008(7)
N1B 0.0191(11) 0.0209(9) 0.0216(10) 0.0020(7) 0.0080(8) 0.0019(8)
N2B 0.0186(11) 0.0284(11) 0.0188(9) 0.0016(8) 0.0063(7) 0.0029(8)
N1R 0.198(13) 0.142(8) 0.134(8) -0.002(7) -0.043(8) -0.072(8)
N1S 0.061(3) 0.059(2) 0.051(2) -0.0078(18) 0.0167(19) 0.006(2)
N1T 0.0591(14) 0.0605(13) 0.0602(13) -0.0063(9) 0.0141(9) 0.0017(9)
O1A 0.0246(11) 0.0472(13) 0.0170(8) -0.0061(8) 0.0048(7) -0.0166(9)
O2A 0.0529(16) 0.0247(10) 0.0218(9) -0.0012(8) 0.0120(9) -0.0174(10)
O1B 0.0213(9) 0.0189(8) 0.0173(8) -0.0020(6) 0.0031(6) -0.0008(7)
O2B 0.0445(14) 0.0249(10) 0.0185(9) -0.0059(7) -0.0028(8) 0.0057(9)
Zn1A 0.01852(15) 0.02320(14) 0.01276(12) -0.00069(9) 0.00255(9) -0.00569(11)
Zn1B 0.02437(16) 0.01992(14) 0.01434(13) -0.00155(9) 0.00390(10) 0.00026(11)

loop_
_atom_type_symbol
_atom_type_description
_atom_type_scat_dispersion_real
_atom_type_scat_dispersion_imag
_atom_type_scat_source
C C 0.0033 0.0016 'International Tables Vol C Tables 4.2.6.8 and 6.1.1.4'
H H 0.0000 0.0000 'International Tables Vol C Tables 4.2.6.8 and 6.1.1.4'
N N 0.0061 0.0033 'International Tables Vol C Tables 4.2.6.8 and 6.1.1.4'
O O 0.0106 0.0060 'International Tables Vol C Tables 4.2.6.8 and 6.1.1.4'
Zn Zn 0.2839 1.4301 'International Tables Vol C Tables 4.2.6.8 and 6.1.1.4'

loop_
_geom_angle_atom_site_label_1
_geom_angle_atom_site_label_2
_geom_angle_atom_site_label_3
_geom_angle
C1A C2A C3A 127.5(7)
C2A C3A C5A 113.2(5)
O1A C4A C9A 123.6(3)
O1A C4A C5A 118.3(4)
C9A C4A C5A 118.1(4)
C4A C5A C6A 117.2(4)
C4A C5A C3A 119.1(4)
C6A C5A C3A 123.6(4)
C7A C6A C5A 124.1(4)
C6A C7A C8A 119.8(4)
C7A C8A C9A 119.9(5)
C4A C9A C8A 120.8(4)
C4A C9A C10A 124.6(3)
C8A C9A C10A 114.6(4)
N1A C10A C9A 124.5(4)
C12A C11A C16A 119.9(3)
C12A C11A N1A 124.3(3)
C16A C11A N1A 115.7(2)
C11A C12A C13A 119.5(4)
C14A C13A C12A 120.4(3)
C13A C14A C15A 120.7(4)
C14A C15A C16A 119.8(4)
C15A C16A C11A 119.7(3)
C15A C16A N2A 125.1(3)
C11A C16A N2A 115.2(2)
N2A C17A C18A 125.2(2)
C19A C18A C23A 120.1(3)
C19A C18A C17A 115.8(3)
C23A C18A C17A 124.1(2)
C20A C19A C18A 121.6(4)
C19A C20A C21A 117.2(3)
C19A C20A C24A 123.1(4)
C21A C20A C24A 119.7(4)
C22A C21A C20A 124.8(3)
C21A C22A C23A 118.6(4)
C21A C22A C28A 122.4(3)
C23A C22A C28A 119.0(4)
O2A C23A C18A 123.5(3)
O2A C23A C22A 118.7(3)
C18A C23A C22A 117.7(3)
C27' C24A C26' 102.4(10)
C27' C24A C26A 61.9(8)
C26' C24A C26A 127.6(8)
C27' C24A C25A 123.8(8)
C26' C24A C25A 23.3(6)
C26A C24A C25A 125.8(6)
C27' C24A C20A 113.7(7)
C26' C24A C20A 118.9(7)
C26A C24A C20A 112.8(5)
C25A C24A C20A 110.9(5)
C27' C24A C25' 98.9(9)
C26' C24A C25' 112.6(9)
C26A C24A C25' 38.4(6)
C25A C24A C25' 97.7(7)
C20A C24A C25' 108.4(6)
C27' C24A C27A 30.5(7)
C26' C24A C27A 78.7(8)
C26A C24A C27A 91.7(6)
C25A C24A C27A 102.0(6)
C20A C24A C27A 110.1(4)
C25' C24A C27A 126.2(7)
C30A C28A C29A 107.1(5)
C30A C28A C31A 111.3(5)
C29A C28A C31A 106.2(4)
C30A C28A C22A 110.8(4)
C29A C28A C22A 112.0(4)
C31A C28A C22A 109.3(4)
C1B C2B C3B 123.9(4)
C2B C3B C5B 116.2(3)
O1B C4B C5B 117.9(2)
O1B C4B C9B 122.4(2)
C5B C4B C9B 119.6(3)
C6B C5B C4B 119.0(3)
C6B C5B C3B 123.8(3)
C4B C5B C3B 117.2(3)
C5B C6B C7B 121.7(3)
C8B C7B C6B 119.4(3)
C7B C8B C9B 121.1(3)
C8B C9B C4B 119.0(3)
C8B C9B C10B 116.9(3)
C4B C9B C10B 124.0(2)
N1B C10B C9B 125.4(3)
C12B C11B C16B 119.7(3)
C12B C11B N1B 123.9(3)
C16B C11B N1B 116.3(2)
C13B C12B C11B 119.2(4)
C14B C13B C12B 121.1(3)
C13B C14B C15B 120.5(3)
C14B C15B C16B 119.7(3)
C15B C16B C11B 119.8(3)
C15B C16B N2B 125.1(3)
C11B C16B N2B 115.1(2)
N2B C17B C18B 125.8(3)
C19B C18B C23B 120.2(3)
C19B C18B C17B 115.8(3)
C23B C18B C17B 123.7(2)
C20B C19B C18B 122.6(3)
C19B C20B C21B 116.5(3)
C19B C20B C24B 120.9(3)
C21B C20B C24B 122.5(3)
C22B C21B C20B 124.4(3)
C21B C22B C23B 118.8(3)
C21B C22B C28B 120.7(3)
C23B C22B C28B 120.6(2)
O2B C23B C18B 123.2(3)
O2B C23B C22B 119.3(3)
C18B C23B C22B 117.5(2)
C25B C24B C27B 109.7(4)
C25B C24B C20B 110.2(3)
C27B C24B C20B 112.0(3)
C25B C24B C26B 108.4(4)
C27B C24B C26B 107.6(3)
C20B C24B C26B 108.9(3)
C31B C28B C30B 107.2(3)
C31B C28B C29B 107.0(3)
C30B C28B C29B 109.5(4)
C31B C28B C22B 112.4(3)
C30B C28B C22B 111.0(3)
C29B C28B C22B 109.6(3)
N1R C1R C2R 178.4(12)
N1S C1S C2S 179.4(5)
N1T C1T C2T 178.8(6)
C10A N1A C11A 120.7(3)
C10A N1A Zn1A 126.6(3)
C11A N1A Zn1A 112.28(17)
C17A N2A C16A 121.7(2)
C17A N2A Zn1A 124.70(18)
C16A N2A Zn1A 113.57(17)
C10B N1B C11B 121.9(2)
C10B N1B Zn1B 126.2(2)
C11B N1B Zn1B 111.69(19)
C17B N2B C16B 121.6(2)
C17B N2B Zn1B 125.4(2)
C16B N2B Zn1B 112.85(18)
C4A O1A Zn1A 124.9(2)
C4A O1A Zn1B 117.42(19)
Zn1A O1A Zn1B 96.03(10)
C23A O2A Zn1A 129.2(2)
C4B O1B Zn1B 127.21(17)
C4B O1B Zn1A 112.64(15)
Zn1B O1B Zn1A 95.50(9)
C23B O2B Zn1B 131.7(2)
O2A Zn1A O1A 102.85(10)
O2A Zn1A O1B 108.16(10)
O1A Zn1A O1B 82.49(9)
O2A Zn1A N2A 89.76(9)
O1A Zn1A N2A 162.83(10)
O1B Zn1A N2A 104.83(8)
O2A Zn1A N1A 144.42(11)
O1A Zn1A N1A 85.61(11)
O1B Zn1A N1A 107.19(9)
N2A Zn1A N1A 77.42(9)
O2A Zn1A Zn1B 119.34(7)
O1A Zn1A Zn1B 42.29(7)
O1B Zn1A Zn1B 41.64(5)
N2A Zn1A Zn1B 138.97(6)
N1A Zn1A Zn1B 90.28(7)
O2B Zn1B O1B 103.18(9)
O2B Zn1B O1A 113.57(11)
O1B Zn1B O1A 83.08(9)
O2B Zn1B N2B 89.33(9)
O1B Zn1B N2B 163.27(9)
O1A Zn1B N2B 102.26(9)
O2B Zn1B N1B 143.61(11)
O1B Zn1B N1B 85.51(9)
O1A Zn1B N1B 102.46(10)
N2B Zn1B N1B 77.88(10)
O2B Zn1B Zn1A 123.43(7)
O1B Zn1B Zn1A 42.86(6)
O1A Zn1B Zn1A 41.67(6)
N2B Zn1B Zn1A 136.56(7)
N1B Zn1B Zn1A 86.98(6)

loop_
_geom_bond_atom_site_label_1
_geom_bond_atom_site_label_2
_geom_bond_distance
C1A C2A 1.311(10)
C2A C3A 1.455(8)
C3A C5A 1.479(7)
C4A O1A 1.353(5)
C4A C9A 1.395(6)
C4A C5A 1.415(5)
C5A C6A 1.439(7)
C6A C7A 1.300(7)
C7A C8A 1.374(7)
C8A C9A 1.424(5)
C9A C10A 1.438(6)
C10A N1A 1.286(4)
C11A C12A 1.397(4)
C11A C16A 1.403(4)
C11A N1A 1.418(4)
C12A C13A 1.397(7)
C13A C14A 1.376(7)
C14A C15A 1.387(5)
C15A C16A 1.399(4)
C16A N2A 1.409(3)
C17A N2A 1.292(3)
C17A C18A 1.442(4)
C18A C19A 1.416(4)
C18A C23A 1.428(4)
C19A C20A 1.381(5)
C20A C21A 1.396(7)
C20A C24A 1.525(5)
C21A C22A 1.367(6)
C22A C23A 1.440(4)
C22A C28A 1.559(7)
C23A O2A 1.294(4)
C24A C27' 1.375(16)
C24A C26' 1.455(17)
C24A C26A 1.460(10)
C24A C25A 1.508(10)
C24A C25' 1.547(5)
C24A C27A 1.566(5)
C28A C30A 1.492(8)
C28A C29A 1.536(7)
C28A C31A 1.552(7)
C1B C2B 1.325(5)
C2B C3B 1.496(4)
C3B C5B 1.512(4)
C4B O1B 1.331(3)
C4B C5B 1.414(4)
C4B C9B 1.420(4)
C5B C6B 1.391(4)
C6B C7B 1.396(5)
C7B C8B 1.378(5)
C8B C9B 1.408(4)
C9B C10B 1.445(4)
C10B N1B 1.292(4)
C11B C12B 1.398(4)
C11B C16B 1.410(4)
C11B N1B 1.415(4)
C12B C13B 1.393(5)
C13B C14B 1.380(7)
C14B C15B 1.381(5)
C15B C16B 1.401(4)
C16B N2B 1.412(4)
C17B N2B 1.295(4)
C17B C18B 1.440(4)
C18B C19B 1.416(4)
C18B C23B 1.433(4)
C19B C20B 1.377(5)
C20B C21B 1.411(5)
C20B C24B 1.541(4)
C21B C22B 1.388(4)
C22B C23B 1.439(4)
C22B C28B 1.539(4)
C23B O2B 1.301(3)
C24B C25B 1.534(5)
C24B C27B 1.536(6)
C24B C26B 1.541(6)
C28B C31B 1.522(5)
C28B C30B 1.527(6)
C28B C29B 1.532(5)
C1R N1R 1.188(12)
C1R C2R 1.420(12)
C1S N1S 1.144(6)
C1S C2S 1.450(6)
C1T N1T 1.131(6)
C1T C2T 1.449(6)
N1A Zn1A 2.106(3)
N2A Zn1A 2.079(2)
N1B Zn1B 2.116(2)
N2B Zn1B 2.081(2)
O1A Zn1A 2.031(2)
O1A Zn1B 2.055(2)
O2A Zn1A 1.932(2)
O1B Zn1B 2.0274(19)
O1B Zn1A 2.076(2)
O2B Zn1B 1.940(2)
Zn1A Zn1B 3.0373(4)
